data_2213394
loop_
_publ_author_name
'Liu, Sheng-Gui'
'Ni, Chun-Lin'

_publ_section_title
;Bis(tetraethylammonium)
 bis[<i>N</i>,<i>N</i>'-bis(4-methylbenzothiazol-2-yl)pyridine-2,6-dicarboxamidato(2--)]nickel(II)
 hemihydrate
;
_journal_coeditor_code HK2215
_journal_issue 5
_journal_name_full 'Acta Crystallographica Section E'
_journal_page_first m1373
_journal_page_last m1374
_journal_paper_doi 10.1107/S1600536807016492
_journal_volume 63
_journal_year 2007
_chemical_formula_iupac '(C8 H20 N)2 [Ni (C23 H15 N5 O2 S2)2], 0.5H2 O'
_chemical_formula_moiety '2(C8 H20 N +), C46 H30 N10 Ni O4 S4 2-, 0.5H2 O'
_chemical_formula_sum 'C62 H71 N12 Ni O4.5 S4'
_chemical_formula_weight 1243.28
_chemical_name_systematic
;
Bis(tetraethylammonium) bis[N,N'-bis(4-methylbenzothiazol-2-yl)pyridine-
2,6-dicarboxamidato(2-)]nickel(II) hemihydrate
;
_space_group_IT_number 14
_symmetry_cell_setting monoclinic
_symmetry_space_group_name_Hall '-P 2yn'
_symmetry_space_group_name_H-M 'P 1 21/n 1'
_atom_sites_solution_hydrogens geom
_atom_sites_solution_primary direct
_atom_sites_solution_secondary difmap
_cell_angle_alpha 90.00
_cell_angle_beta 97.642(2)
_cell_angle_gamma 90.00
_cell_formula_units_Z 4
_cell_length_a 14.4474(15)
_cell_length_b 19.514(2)
_cell_length_c 21.771(2)
_cell_measurement_reflns_used 10496
_cell_measurement_temperature 291(2)
_cell_measurement_theta_max 26.0
_cell_measurement_theta_min 0.0
_cell_volume 6083.3(10)
_computing_cell_refinement 'SAINT (Bruker, 2000)'
_computing_data_collection 'SMART (Bruker, 2000)'
_computing_data_reduction SAINT
_computing_molecular_graphics 'SHELXTL (Bruker, 2000)'
_computing_publication_material SHELXTL
_computing_structure_refinement 'SHELXL97 (Sheldrick, 1997)'
_computing_structure_solution 'SHELXS97 (Sheldrick, 1997)'
_diffrn_ambient_temperature 291(2)
_diffrn_measured_fraction_theta_full 0.997
_diffrn_measured_fraction_theta_max 0.997
_diffrn_measurement_device_type 'Bruker SMART APEX CCD area-detector'
_diffrn_measurement_method '\f and \w'
_diffrn_radiation_monochromator graphite
_diffrn_radiation_source 'fine-focus sealed tube'
_diffrn_radiation_type MoK\a
_diffrn_radiation_wavelength 0.71073
_diffrn_reflns_av_R_equivalents 0.0255
_diffrn_reflns_av_sigmaI/netI 0.0261
_diffrn_reflns_limit_h_max 17
_diffrn_reflns_limit_h_min -17
_diffrn_reflns_limit_k_max 22
_diffrn_reflns_limit_k_min -24
_diffrn_reflns_limit_l_max 19
_diffrn_reflns_limit_l_min -26
_diffrn_reflns_number 32320
_diffrn_reflns_theta_full 26.00
_diffrn_reflns_theta_max 26.00
_diffrn_reflns_theta_min 1.76
_exptl_absorpt_coefficient_mu 0.515
_exptl_absorpt_correction_T_max 0.90
_exptl_absorpt_correction_T_min 0.86
_exptl_absorpt_correction_type multi-scan
_exptl_absorpt_process_details '(SADABS; Bruker, 2000)'
_exptl_crystal_colour 'light yellow'
_exptl_crystal_density_diffrn 1.357
_exptl_crystal_density_method 'not measured'
_exptl_crystal_description prism
_exptl_crystal_F_000 2620
_exptl_crystal_size_max 0.3
_exptl_crystal_size_mid 0.25
_exptl_crystal_size_min 0.2
_refine_diff_density_max 0.166
_refine_diff_density_min -0.335
_refine_ls_extinction_method none
_refine_ls_goodness_of_fit_ref 0.939
_refine_ls_hydrogen_treatment constr
_refine_ls_matrix_type full
_refine_ls_number_parameters 769
_refine_ls_number_reflns 11915
_refine_ls_number_restraints 0
_refine_ls_restrained_S_all 0.939
_refine_ls_R_factor_all 0.0633
_refine_ls_R_factor_gt 0.0524
_refine_ls_shift/su_max 0.001
_refine_ls_shift/su_mean 0.000
_refine_ls_structure_factor_coef Fsqd
_refine_ls_weighting_details 'calc w=1/[\s^2^(Fo^2^)+(0.072P)^2^+7.8259P] where P=(Fo^2^+2Fc^2^)/3'
_refine_ls_weighting_scheme calc
_refine_ls_wR_factor_gt 0.1337
_refine_ls_wR_factor_ref 0.1399
_reflns_number_gt 10496
_reflns_number_total 11951
_reflns_threshold_expression I>2\s(I)
_cod_data_source_file hk2215.cif
_cod_data_source_block I
_cod_original_cell_volume 6083.2(11)
_cod_original_sg_symbol_H-M 'P 21/n'
_cod_original_formula_sum 'C62 H71 N12 Ni1 O4.5 S4'
_cod_database_code 2213394
_cod_database_fobs_code 2213394

loop_
_symmetry_equiv_pos_as_xyz
'x, y, z'
'-x+1/2, y+1/2, -z+1/2'
'-x, -y, -z'
'x-1/2, -y-1/2, z-1/2'

loop_
_atom_site_type_symbol
_atom_site_label
_atom_site_fract_x
_atom_site_fract_y
_atom_site_fract_z
_atom_site_U_iso_or_equiv
_atom_site_adp_type
_atom_site_calc_flag
_atom_site_refinement_flags
_atom_site_occupancy
Ni Ni1 0.30645(2) 0.234619(17) 0.117421(15) 0.03143(10) Uani d . 1
S S1 0.06604(6) 0.06080(4) 0.05879(4) 0.0523(2) Uani d . 1
S S2 0.55712(6) 0.40612(4) 0.15116(4) 0.0539(2) Uani d . 1
S S3 0.41493(6) 0.11230(5) 0.31345(4) 0.0500(2) Uani d . 1
S S4 0.19392(7) 0.37631(4) -0.06159(4) 0.0527(2) Uani d . 1
O O1 0.57749(16) 0.29760(12) 0.08946(11) 0.0546(6) Uani d . 1
O O2 0.23666(17) 0.04285(12) 0.03850(12) 0.0562(6) Uani d . 1
O O3 0.28437(17) 0.20061(12) 0.30731(10) 0.0543(6) Uani d . 1
O O4 0.13582(17) 0.39632(12) 0.04483(11) 0.0559(6) Uani d . 1
O O5 0.3541(3) 0.9401(3) 0.1063(2) 0.0583(12) Uani d P 0.50
H H5B 0.3131 0.9566 0.0787 0.087 Uiso d PR 0.50
H H5C 0.3413 0.9512 0.1420 0.087 Uiso d PR 0.50
C C1 0.3611(2) 0.12000(16) 0.04743(15) 0.0457(7) Uani d . 1
C C2 0.4172(2) 0.08141(17) 0.01372(15) 0.0487(7) Uani d . 1
H H2 0.3963 0.0399 -0.0039 0.058 Uiso calc R 1
C C3 0.5038(2) 0.10566(17) 0.00689(15) 0.0476(7) Uani d . 1
H H3 0.5423 0.0808 -0.0159 0.057 Uiso calc R 1
C C4 0.5339(2) 0.16657(18) 0.03362(15) 0.0497(8) Uani d . 1
H H4 0.5931 0.1832 0.0294 0.060 Uiso calc R 1
C C5 0.4760(2) 0.20278(17) 0.06661(15) 0.0465(7) Uani d . 1
C C6 0.2648(2) 0.09962(17) 0.05743(16) 0.0493(8) Uani d . 1
C C7 0.1241(2) 0.13744(16) 0.08683(14) 0.0456(7) Uani d . 1
C C8 -0.0218(2) 0.16223(18) 0.09953(16) 0.0513(8) Uani d . 1
C C9 -0.0964(2) 0.20209(18) 0.11289(15) 0.0494(7) Uani d . 1
C C10 -0.1852(2) 0.17480(18) 0.10210(16) 0.0527(8) Uani d . 1
H H10 -0.2360 0.2000 0.1119 0.063 Uiso calc R 1
C C11 -0.1989(2) 0.10966(19) 0.07660(16) 0.0545(8) Uani d . 1
H H11 -0.2593 0.0924 0.0696 0.065 Uiso calc R 1
C C12 -0.1283(2) 0.07031(19) 0.06145(16) 0.0540(8) Uani d . 1
H H12 -0.1394 0.0275 0.0431 0.065 Uiso calc R 1
C C13 -0.0376(2) 0.09696(18) 0.07461(16) 0.0513(8) Uani d . 1
C C14 -0.0814(3) 0.27391(17) 0.13895(17) 0.0543(8) Uani d . 1
H H14A -0.1400 0.2926 0.1471 0.081 Uiso calc R 1
H H14B -0.0557 0.3024 0.1094 0.081 Uiso calc R 1
H H14C -0.0388 0.2722 0.1768 0.081 Uiso calc R 1
C C15 0.4999(2) 0.27215(18) 0.09608(15) 0.0504(8) Uani d . 1
C C16 0.4474(2) 0.36138(17) 0.15069(16) 0.0506(8) Uani d . 1
C C17 0.4246(3) 0.45565(18) 0.20482(17) 0.0576(9) Uani d . 1
C C18 0.3749(3) 0.50164(19) 0.23918(17) 0.0619(10) Uani d . 1
C C19 0.4220(3) 0.5605(2) 0.26041(18) 0.0661(10) Uani d . 1
H H19 0.3918 0.5923 0.2825 0.079 Uiso calc R 1
C C20 0.5113(3) 0.5733(2) 0.24993(19) 0.0649(10) Uani d . 1
H H20 0.5402 0.6132 0.2659 0.078 Uiso calc R 1
C C21 0.5592(3) 0.5308(2) 0.21769(18) 0.0647(10) Uani d . 1
H H21 0.6196 0.5411 0.2103 0.078 Uiso calc R 1
C C23 0.2782(3) 0.4878(2) 0.25105(19) 0.0659(10) Uani d . 1
H H23A 0.2714 0.4398 0.2591 0.099 Uiso calc R 1
H H23B 0.2354 0.5007 0.2154 0.099 Uiso calc R 1
H H23C 0.2652 0.5138 0.2863 0.099 Uiso calc R 1
C C24 0.1721(2) 0.33713(17) 0.13843(15) 0.0510(8) Uani d . 1
C C25 0.1119(2) 0.37453(18) 0.17089(17) 0.0542(8) Uani d . 1
H H25 0.0753 0.4096 0.1517 0.065 Uiso calc R 1
C C26 0.1080(2) 0.35830(18) 0.23159(15) 0.0524(8) Uani d . 1
H H26 0.0685 0.3827 0.2540 0.063 Uiso calc R 1
C C27 0.1616(3) 0.30662(18) 0.25977(16) 0.0546(8) Uani d . 1
H H27 0.1596 0.2957 0.3012 0.065 Uiso calc R 1
C C28 0.5148(3) 0.4704(2) 0.19550(18) 0.0636(10) Uani d . 1
C C29 0.2186(2) 0.27123(17) 0.22505(15) 0.0492(7) Uani d . 1
C C30 0.1824(2) 0.34783(18) 0.07167(15) 0.0517(8) Uani d . 1
C C31 0.2529(2) 0.31075(18) -0.01193(15) 0.0502(8) Uani d . 1
C C32 0.3014(2) 0.28767(18) -0.10432(16) 0.0523(8) Uani d . 1
C C33 0.3489(3) 0.25170(18) -0.14385(16) 0.0539(8) Uani d . 1
C C34 0.3370(3) 0.27421(18) -0.20501(17) 0.0562(8) Uani d . 1
H H34 0.3678 0.2510 -0.2336 0.067 Uiso calc R 1
C C35 0.2822(3) 0.32872(19) -0.22476(17) 0.0569(9) Uani d . 1
H H35 0.2756 0.3415 -0.2663 0.068 Uiso calc R 1
C C36 0.2359(2) 0.36537(19) -0.18345(16) 0.0544(8) Uani d . 1
H H36 0.1995 0.4034 -0.1959 0.065 Uiso calc R 1
C C37 0.2468(2) 0.34237(18) -0.12257(16) 0.0532(8) Uani d . 1
C C38 0.4076(3) 0.19058(19) -0.12413(17) 0.0563(8) Uani d . 1
H H38A 0.4576 0.2039 -0.0929 0.084 Uiso calc R 1
H H38B 0.4329 0.1721 -0.1592 0.084 Uiso calc R 1
H H38C 0.3699 0.1565 -0.1076 0.084 Uiso calc R 1
C C39 0.2849(2) 0.21493(17) 0.25207(15) 0.0486(7) Uani d . 1
C C40 0.3968(2) 0.13672(17) 0.23334(15) 0.0475(7) Uani d . 1
C C41 0.5075(3) 0.05607(18) 0.23397(15) 0.0514(8) Uani d . 1
C C42 0.5712(3) 0.01428(18) 0.21029(17) 0.0556(8) Uani d . 1
C C43 0.6243(3) -0.02978(18) 0.25058(16) 0.0545(8) Uani d . 1
H H43 0.6676 -0.0583 0.2354 0.065 Uiso calc R 1
C C44 0.6146(3) -0.03230(19) 0.31221(17) 0.0557(8) Uani d . 1
H H44 0.6504 -0.0631 0.3379 0.067 Uiso calc R 1
C C45 0.5522(3) 0.01015(18) 0.33710(17) 0.0554(8) Uani d . 1
H H45 0.5472 0.0100 0.3793 0.066 Uiso calc R 1
C C46 0.4977(2) 0.05295(19) 0.29618(16) 0.0535(8) Uani d . 1
C C47 0.5855(3) 0.0189(2) 0.14303(17) 0.0599(9) Uani d . 1
H H47A 0.5271 0.0114 0.1173 0.090 Uiso calc R 1
H H47B 0.6297 -0.0153 0.1342 0.090 Uiso calc R 1
H H47C 0.6090 0.0635 0.1348 0.090 Uiso calc R 1
C C54 -0.0302(2) 0.11511(19) 0.88185(17) 0.0558(8) Uani d . 1
H H54A -0.0078 0.0971 0.9227 0.067 Uiso calc R 1
H H54B -0.0225 0.0790 0.8523 0.067 Uiso calc R 1
C C55 -0.1338(2) 0.12798(19) 0.87956(17) 0.0554(8) Uani d . 1
H H55A -0.1479 0.1739 0.8656 0.083 Uiso calc R 1
H H55B -0.1515 0.1220 0.9202 0.083 Uiso calc R 1
H H55C -0.1677 0.0962 0.8514 0.083 Uiso calc R 1
C C56 0.2792(3) 0.66353(18) 0.00604(16) 0.0561(8) Uani d . 1
H H56A 0.2261 0.6550 -0.0253 0.067 Uiso calc R 1
H H56B 0.3318 0.6752 -0.0154 0.067 Uiso calc R 1
C C57 0.2568(3) 0.72540(18) 0.04449(17) 0.0579(9) Uani d . 1
H H57A 0.2171 0.7114 0.0743 0.087 Uiso calc R 1
H H57B 0.2254 0.7596 0.0177 0.087 Uiso calc R 1
H H57C 0.3137 0.7441 0.0657 0.087 Uiso calc R 1
C C58 0.3766(2) 0.61284(19) 0.09327(16) 0.0555(8) Uani d . 1
H H58A 0.3884 0.5710 0.1171 0.067 Uiso calc R 1
H H58B 0.3536 0.6466 0.1202 0.067 Uiso calc R 1
C C59 0.4683(2) 0.63818(18) 0.07560(16) 0.0547(8) Uani d . 1
H H59A 0.4947 0.6037 0.0516 0.082 Uiso calc R 1
H H59B 0.5107 0.6476 0.1124 0.082 Uiso calc R 1
H H59C 0.4579 0.6793 0.0515 0.082 Uiso calc R 1
C C60 0.3355(2) 0.54824(18) -0.00189(16) 0.0528(8) Uani d . 1
H H60A 0.3815 0.5713 -0.0231 0.063 Uiso calc R 1
H H60B 0.2831 0.5373 -0.0330 0.063 Uiso calc R 1
C C61 0.3782(3) 0.48078(18) 0.02220(17) 0.0563(8) Uani d . 1
H H61A 0.4417 0.4883 0.0404 0.084 Uiso calc R 1
H H61B 0.3770 0.4489 -0.0115 0.084 Uiso calc R 1
H H61C 0.3430 0.4625 0.0529 0.084 Uiso calc R 1
C C62 0.2163(3) 0.5788(2) 0.06805(17) 0.0570(9) Uani d . 1
H H62A 0.1988 0.6163 0.0933 0.068 Uiso calc R 1
H H62B 0.2315 0.5398 0.0952 0.068 Uiso calc R 1
C C63 0.1324(2) 0.56009(19) 0.02113(16) 0.0537(8) Uani d . 1
H H63A 0.0973 0.6007 0.0089 0.080 Uiso calc R 1
H H63B 0.0935 0.5282 0.0395 0.080 Uiso calc R 1
H H63C 0.1535 0.5395 -0.0146 0.080 Uiso calc R 1
N N1 0.39096(19) 0.18040(14) 0.07206(12) 0.0466(6) Uani d . 1
N N2 0.4321(2) 0.29848(14) 0.12475(13) 0.0497(6) Uani d . 1
N N3 0.3880(2) 0.39346(15) 0.18017(13) 0.0544(7) Uani d . 1
N N4 0.21840(18) 0.14828(14) 0.08454(12) 0.0461(6) Uani d . 1
N N5 0.07132(19) 0.18343(14) 0.10718(12) 0.0474(6) Uani d . 1
N N6 0.22352(19) 0.28611(14) 0.16507(12) 0.0476(6) Uani d . 1
N N7 0.33479(19) 0.18711(14) 0.21118(12) 0.0498(6) Uani d . 1
N N8 0.4495(2) 0.10293(14) 0.19847(13) 0.0501(6) Uani d . 1
N N9 0.23888(19) 0.30394(14) 0.04901(13) 0.0500(6) Uani d . 1
N N10 0.3027(2) 0.26995(14) -0.03981(13) 0.0516(7) Uani d . 1
N N11 0.0334(2) 0.17247(15) 0.86957(13) 0.0525(7) Uani d . 1
N N12 0.3017(2) 0.59893(15) 0.04107(13) 0.0523(7) Uani d . 1
C C49 0.0147(3) 0.23940(19) 0.96365(16) 0.0560(8) Uani d . 1
H H49A 0.0523 0.2011 0.9794 0.084 Uiso calc R 1
H H49B -0.0465 0.2351 0.9757 0.084 Uiso calc R 1
H H49C 0.0431 0.2811 0.9802 0.084 Uiso calc R 1
C C53 0.0745(3) 0.23302(19) 0.77030(18) 0.0586(9) Uani d . 1
H H53A 0.1051 0.2637 0.8010 0.088 Uiso calc R 1
H H53B 0.0339 0.2586 0.7401 0.088 Uiso calc R 1
H H53C 0.1205 0.2095 0.7502 0.088 Uiso calc R 1
C C51 0.1711(3) 0.09532(19) 0.85820(17) 0.0564(8) Uani d . 1
H H51A 0.2196 0.0725 0.8850 0.085 Uiso calc R 1
H H51B 0.1967 0.1148 0.8236 0.085 Uiso calc R 1
H H51C 0.1232 0.0630 0.8434 0.085 Uiso calc R 1
C C48 0.0074(3) 0.24072(19) 0.89335(17) 0.0577(9) Uani d . 1
H H48A -0.0560 0.2521 0.8758 0.069 Uiso calc R 1
H H48B 0.0487 0.2757 0.8807 0.069 Uiso calc R 1
C C50 0.1296(3) 0.1517(2) 0.89377(17) 0.0590(9) Uani d . 1
H H50A 0.1304 0.1367 0.9363 0.071 Uiso calc R 1
H H50B 0.1697 0.1916 0.8943 0.071 Uiso calc R 1
C C52 0.0179(2) 0.18138(19) 0.80118(17) 0.0564(8) Uani d . 1
H H52A -0.0474 0.1930 0.7898 0.068 Uiso calc R 1
H H52B 0.0275 0.1371 0.7829 0.068 Uiso calc R 1

loop_
_atom_site_aniso_label
_atom_site_aniso_U_11
_atom_site_aniso_U_22
_atom_site_aniso_U_33
_atom_site_aniso_U_12
_atom_site_aniso_U_13
_atom_site_aniso_U_23
Ni1 0.03385(18) 0.03197(18) 0.02935(17) 0.00108(14) 0.00739(13) -0.00926(13)
S1 0.0528(5) 0.0375(4) 0.0661(5) -0.0107(3) 0.0062(4) -0.0102(4)
S2 0.0548(5) 0.0403(4) 0.0662(5) -0.0130(4) 0.0067(4) -0.0092(4)
S3 0.0614(5) 0.0585(5) 0.0317(4) -0.0078(4) 0.0123(3) 0.0012(3)
S4 0.0687(5) 0.0393(4) 0.0484(5) 0.0095(4) 0.0015(4) 0.0024(3)
O1 0.0531(13) 0.0585(14) 0.0551(14) -0.0123(11) 0.0184(11) -0.0081(11)
O2 0.0588(14) 0.0459(13) 0.0635(15) -0.0038(11) 0.0073(12) -0.0174(11)
O3 0.0664(15) 0.0558(14) 0.0435(13) 0.0037(12) 0.0171(11) -0.0041(10)
O4 0.0628(15) 0.0524(14) 0.0510(13) 0.0095(11) 0.0022(11) 0.0000(11)
O5 0.059(3) 0.069(3) 0.050(3) 0.004(2) 0.018(2) 0.005(2)
C1 0.0477(17) 0.0449(17) 0.0456(17) 0.0003(14) 0.0106(14) -0.0112(13)
C2 0.0533(18) 0.0484(18) 0.0459(17) -0.0030(15) 0.0118(14) -0.0065(14)
C3 0.0490(17) 0.0485(18) 0.0470(17) 0.0007(14) 0.0123(14) -0.0044(14)
C4 0.0456(17) 0.0560(19) 0.0492(18) -0.0001(15) 0.0130(14) -0.0063(15)
C5 0.0506(18) 0.0458(17) 0.0456(17) -0.0055(14) 0.0163(14) -0.0051(14)
C6 0.0461(17) 0.0488(19) 0.0531(19) -0.0033(14) 0.0073(14) -0.0107(15)
C7 0.0495(17) 0.0428(17) 0.0429(16) -0.0063(14) 0.0005(14) -0.0056(13)
C8 0.0507(18) 0.055(2) 0.0494(18) -0.0042(15) 0.0117(15) 0.0013(15)
C9 0.0492(18) 0.0537(19) 0.0460(17) -0.0032(15) 0.0083(14) -0.0002(15)
C10 0.0497(18) 0.055(2) 0.055(2) -0.0065(15) 0.0135(15) -0.0038(16)
C11 0.0523(19) 0.058(2) 0.054(2) -0.0064(16) 0.0091(16) -0.0033(16)
C12 0.056(2) 0.0526(19) 0.0532(19) -0.0073(16) 0.0060(16) 0.0005(16)
C13 0.0492(18) 0.055(2) 0.0506(19) -0.0065(15) 0.0087(15) -0.0044(15)
C14 0.057(2) 0.0515(19) 0.054(2) -0.0095(16) 0.0081(16) -0.0034(15)
C15 0.0540(19) 0.055(2) 0.0447(17) -0.0039(16) 0.0150(15) -0.0113(15)
C16 0.063(2) 0.0428(17) 0.0485(18) -0.0049(15) 0.0147(16) -0.0069(14)
C17 0.074(2) 0.0493(19) 0.0498(19) -0.0145(17) 0.0113(17) -0.0082(15)
C18 0.081(3) 0.051(2) 0.055(2) -0.0117(18) 0.0148(19) -0.0155(16)
C19 0.083(3) 0.058(2) 0.059(2) -0.016(2) 0.018(2) -0.0123(18)
C20 0.075(3) 0.056(2) 0.064(2) -0.0162(19) 0.014(2) -0.0151(18)
C21 0.077(3) 0.063(2) 0.055(2) -0.014(2) 0.0137(19) -0.0153(18)
C23 0.075(3) 0.062(2) 0.062(2) -0.011(2) 0.017(2) -0.0126(19)
C24 0.0586(19) 0.0486(18) 0.0456(18) 0.0095(15) 0.0064(15) -0.0089(14)
C25 0.058(2) 0.0519(19) 0.0534(19) 0.0083(16) 0.0101(16) -0.0081(16)
C26 0.060(2) 0.0533(19) 0.0457(18) 0.0009(16) 0.0147(15) -0.0095(15)
C27 0.062(2) 0.054(2) 0.0478(19) 0.0052(17) 0.0091(16) -0.0073(15)
C28 0.076(2) 0.055(2) 0.063(2) -0.0166(19) 0.0217(19) -0.0152(18)
C29 0.0573(19) 0.0465(18) 0.0443(17) -0.0004(15) 0.0087(15) -0.0099(14)
C30 0.058(2) 0.0505(19) 0.0450(18) 0.0045(16) 0.0028(15) -0.0085(15)
C31 0.0522(18) 0.0537(19) 0.0446(17) 0.0033(15) 0.0061(14) -0.0028(15)
C32 0.059(2) 0.0493(18) 0.0475(18) 0.0031(16) 0.0025(15) -0.0038(15)
C33 0.061(2) 0.0497(19) 0.0502(19) 0.0015(16) 0.0049(16) -0.0068(15)
C34 0.060(2) 0.053(2) 0.053(2) 0.0007(16) 0.0009(16) -0.0037(16)
C35 0.069(2) 0.055(2) 0.0464(19) -0.0007(17) 0.0030(16) -0.0008(15)
C36 0.057(2) 0.055(2) 0.0497(19) 0.0003(16) 0.0017(15) 0.0002(15)
C37 0.0538(19) 0.055(2) 0.0498(19) -0.0010(16) 0.0039(15) -0.0032(15)
C38 0.057(2) 0.058(2) 0.053(2) -0.0008(16) 0.0075(16) -0.0095(16)
C39 0.0568(19) 0.0475(18) 0.0427(17) 0.0037(15) 0.0111(14) -0.0048(14)
C40 0.0512(18) 0.0504(18) 0.0417(16) -0.0019(15) 0.0088(14) -0.0019(14)
C41 0.063(2) 0.0485(18) 0.0440(17) 0.0018(16) 0.0098(15) -0.0004(14)
C42 0.058(2) 0.052(2) 0.057(2) 0.0016(16) 0.0054(16) -0.0002(16)
C43 0.063(2) 0.0502(19) 0.0485(19) 0.0058(16) -0.0001(16) -0.0019(15)
C44 0.058(2) 0.053(2) 0.055(2) 0.0009(16) 0.0032(16) 0.0027(16)
C45 0.066(2) 0.0515(19) 0.0475(19) -0.0009(17) 0.0039(16) 0.0048(15)
C46 0.0556(19) 0.057(2) 0.0463(18) -0.0029(16) 0.0025(15) -0.0043(15)
C47 0.065(2) 0.061(2) 0.053(2) 0.0056(18) 0.0049(17) 0.0018(17)
C54 0.057(2) 0.060(2) 0.0513(19) 0.0037(17) 0.0090(16) -0.0085(16)
C55 0.061(2) 0.053(2) 0.0518(19) 0.0042(16) 0.0055(16) -0.0089(16)
C56 0.068(2) 0.052(2) 0.0499(19) 0.0047(17) 0.0120(17) -0.0065(15)
C57 0.071(2) 0.054(2) 0.0490(19) 0.0105(17) 0.0090(17) -0.0078(16)
C58 0.059(2) 0.056(2) 0.0507(19) 0.0063(16) 0.0055(16) -0.0077(16)
C59 0.060(2) 0.053(2) 0.0511(19) 0.0057(16) 0.0087(16) -0.0080(15)
C60 0.0555(19) 0.054(2) 0.0504(19) -0.0016(16) 0.0118(15) -0.0111(15)
C61 0.061(2) 0.054(2) 0.054(2) 0.0014(16) 0.0090(17) -0.0076(16)
C62 0.062(2) 0.057(2) 0.053(2) 0.0068(17) 0.0106(16) -0.0118(16)
C63 0.059(2) 0.0534(19) 0.0496(19) 0.0076(16) 0.0118(16) -0.0082(15)
N1 0.0500(15) 0.0469(15) 0.0446(14) -0.0006(12) 0.0128(12) -0.0054(12)
N2 0.0586(16) 0.0450(15) 0.0478(15) -0.0121(13) 0.0160(13) -0.0102(12)
N3 0.0663(18) 0.0475(16) 0.0513(16) -0.0109(14) 0.0149(14) -0.0103(13)
N4 0.0421(13) 0.0455(15) 0.0508(15) -0.0012(11) 0.0068(11) -0.0095(12)
N5 0.0492(15) 0.0469(15) 0.0472(15) -0.0027(12) 0.0102(12) -0.0024(12)
N6 0.0528(15) 0.0474(15) 0.0437(14) 0.0014(12) 0.0107(12) -0.0081(12)
N7 0.0536(16) 0.0521(16) 0.0433(15) 0.0020(13) 0.0054(12) -0.0014(12)
N8 0.0613(17) 0.0439(15) 0.0455(15) -0.0028(13) 0.0087(13) -0.0052(12)
N9 0.0536(16) 0.0526(16) 0.0435(15) 0.0020(13) 0.0049(12) -0.0062(12)
N10 0.0569(16) 0.0477(16) 0.0504(16) 0.0031(13) 0.0079(13) -0.0032(12)
N11 0.0570(16) 0.0511(16) 0.0482(16) 0.0000(13) 0.0026(13) -0.0016(12)
N12 0.0594(17) 0.0525(16) 0.0452(15) 0.0015(13) 0.0076(13) -0.0031(12)
C49 0.063(2) 0.057(2) 0.0461(18) -0.0008(17) 0.0016(16) -0.0051(16)
C53 0.058(2) 0.061(2) 0.058(2) -0.0045(17) 0.0118(17) -0.0010(17)
C51 0.057(2) 0.055(2) 0.059(2) -0.0027(16) 0.0160(17) -0.0030(16)
C48 0.057(2) 0.056(2) 0.061(2) -0.0066(17) 0.0098(17) -0.0015(17)
C50 0.061(2) 0.062(2) 0.054(2) -0.0033(18) 0.0079(17) 0.0028(17)
C52 0.0529(19) 0.057(2) 0.059(2) -0.0037(16) 0.0075(16) -0.0052(17)

loop_
_atom_type_symbol
_atom_type_description
_atom_type_scat_dispersion_real
_atom_type_scat_dispersion_imag
_atom_type_scat_source
C C 0.0033 0.0016 'International Tables Vol C Tables 4.2.6.8 and 6.1.1.4'
H H 0.0000 0.0000 'International Tables Vol C Tables 4.2.6.8 and 6.1.1.4'
N N 0.0061 0.0033 'International Tables Vol C Tables 4.2.6.8 and 6.1.1.4'
O O 0.0106 0.0060 'International Tables Vol C Tables 4.2.6.8 and 6.1.1.4'
Ni Ni 0.3393 1.1124 'International Tables Vol C Tables 4.2.6.8 and 6.1.1.4'
S S 0.1246 0.1234 'International Tables Vol C Tables 4.2.6.8 and 6.1.1.4'

loop_
_geom_angle_atom_site_label_1
_geom_angle_atom_site_label_2
_geom_angle_atom_site_label_3
_geom_angle
N6 Ni1 N1 177.87(12)
N6 Ni1 N9 77.93(11)
N1 Ni1 N9 104.16(11)
N6 Ni1 N4 101.49(11)
N1 Ni1 N4 78.11(10)
N9 Ni1 N4 93.88(11)
N6 Ni1 N2 103.21(11)
N1 Ni1 N2 77.28(10)
N9 Ni1 N2 89.32(11)
N4 Ni1 N2 155.21(10)
N6 Ni1 N7 77.27(11)
N1 Ni1 N7 100.62(11)
N9 Ni1 N7 155.20(10)
N4 Ni1 N7 90.42(10)
N2 Ni1 N7 96.91(10)
C13 S1 C7 88.30(16)
C28 S2 C16 88.79(17)
C46 S3 C40 89.01(16)
C37 S4 C31 88.14(16)
H5B O5 H5C 109.5
N1 C1 C2 120.6(3)
N1 C1 C6 115.6(3)
C2 C1 C6 123.7(3)
C3 C2 C1 118.6(3)
C3 C2 H2 120.7
C1 C2 H2 120.7
C2 C3 C4 120.0(3)
C2 C3 H3 120.0
C4 C3 H3 120.0
C3 C4 C5 119.3(3)
C3 C4 H4 120.4
C5 C4 H4 120.4
N1 C5 C4 121.1(3)
N1 C5 C15 114.7(3)
C4 C5 C15 124.1(3)
O2 C6 N4 128.4(3)
O2 C6 C1 117.6(3)
N4 C6 C1 113.9(3)
N5 C7 N4 122.3(3)
N5 C7 S1 115.3(2)
N4 C7 S1 122.4(2)
C13 C8 C9 120.0(3)
C13 C8 N5 115.1(3)
C9 C8 N5 124.8(3)
C10 C9 C8 118.5(3)
C10 C9 C14 120.3(3)
C8 C9 C14 121.2(3)
C9 C10 C11 120.0(3)
C9 C10 H10 120.0
C11 C10 H10 120.0
C12 C11 C10 123.1(3)
C12 C11 H11 118.5
C10 C11 H11 118.5
C11 C12 C13 117.0(3)
C11 C12 H12 121.5
C13 C12 H12 121.5
C8 C13 C12 121.3(3)
C8 C13 S1 110.4(2)
C12 C13 S1 128.1(3)
C9 C14 H14A 109.5
C9 C14 H14B 109.5
H14A C14 H14B 109.5
C9 C14 H14C 109.5
H14A C14 H14C 109.5
H14B C14 H14C 109.5
O1 C15 N2 128.8(3)
O1 C15 C5 117.5(3)
N2 C15 C5 113.7(3)
N3 C16 N2 124.1(3)
N3 C16 S2 113.6(2)
N2 C16 S2 122.2(3)
C28 C17 N3 116.2(3)
C28 C17 C18 120.0(3)
N3 C17 C18 123.8(3)
C19 C18 C17 116.0(4)
C19 C18 C23 121.9(4)
C17 C18 C23 122.1(3)
C20 C19 C18 122.1(4)
C20 C19 H19 119.0
C18 C19 H19 119.0
C21 C20 C19 122.8(4)
C21 C20 H20 118.6
C19 C20 H20 118.6
C20 C21 C28 117.3(4)
C20 C21 H21 121.3
C28 C21 H21 121.3
C18 C23 H23A 109.5
C18 C23 H23B 109.5
H23A C23 H23B 109.5
C18 C23 H23C 109.5
H23A C23 H23C 109.5
H23B C23 H23C 109.5
N6 C24 C25 121.3(3)
N6 C24 C30 114.0(3)
C25 C24 C30 124.6(3)
C26 C25 C24 118.4(3)
C26 C25 H25 120.8
C24 C25 H25 120.8
C27 C26 C25 120.8(3)
C27 C26 H26 119.6
C25 C26 H26 119.6
C26 C27 C29 118.0(3)
C26 C27 H27 121.0
C29 C27 H27 121.0
C17 C28 C21 121.7(4)
C17 C28 S2 109.9(3)
C21 C28 S2 128.4(3)
N6 C29 C27 122.4(3)
N6 C29 C39 114.7(3)
C27 C29 C39 122.8(3)
O4 C30 N9 129.2(3)
O4 C30 C24 116.1(3)
N9 C30 C24 114.7(3)
N10 C31 N9 124.2(3)
N10 C31 S4 113.9(3)
N9 C31 S4 121.7(2)
C37 C32 C33 122.9(3)
C37 C32 N10 113.9(3)
C33 C32 N10 123.2(3)
C32 C33 C34 115.6(3)
C32 C33 C38 122.9(3)
C34 C33 C38 121.4(3)
C35 C34 C33 122.8(4)
C35 C34 H34 118.6
C33 C34 H34 118.6
C34 C35 C36 120.5(3)
C34 C35 H35 119.7
C36 C35 H35 119.7
C35 C36 C37 116.7(3)
C35 C36 H36 121.7
C37 C36 H36 121.7
C32 C37 C36 121.5(3)
C32 C37 S4 111.8(3)
C36 C37 S4 126.7(3)
C33 C38 H38A 109.5
C33 C38 H38B 109.5
H38A C38 H38B 109.5
C33 C38 H38C 109.5
H38A C38 H38C 109.5
H38B C38 H38C 109.5
O3 C39 N7 129.2(3)
O3 C39 C29 117.0(3)
N7 C39 C29 113.8(3)
N8 C40 N7 123.7(3)
N8 C40 S3 113.9(2)
N7 C40 S3 122.4(2)
C42 C41 C46 120.1(3)
C42 C41 N8 124.0(3)
C46 C41 N8 115.9(3)
C41 C42 C43 118.1(3)
C41 C42 C47 120.8(3)
C43 C42 C47 121.0(3)
C44 C43 C42 121.5(3)
C44 C43 H43 119.3
C42 C43 H43 119.3
C43 C44 C45 121.3(3)
C43 C44 H44 119.4
C45 C44 H44 119.4
C44 C45 C46 116.9(3)
C44 C45 H45 121.6
C46 C45 H45 121.6
C41 C46 C45 122.1(3)
C41 C46 S3 110.2(3)
C45 C46 S3 127.6(3)
C42 C47 H47A 109.5
C42 C47 H47B 109.5
H47A C47 H47B 109.5
C42 C47 H47C 109.5
H47A C47 H47C 109.5
H47B C47 H47C 109.5
N11 C54 C55 119.9(3)
N11 C54 H54A 107.3
C55 C54 H54A 107.3
N11 C54 H54B 107.3
C55 C54 H54B 107.3
H54A C54 H54B 106.9
C54 C55 H55A 109.5
C54 C55 H55B 109.5
H55A C55 H55B 109.5
C54 C55 H55C 109.5
H55A C55 H55C 109.5
H55B C55 H55C 109.5
N12 C56 C57 115.9(3)
N12 C56 H56A 108.3
C57 C56 H56A 108.3
N12 C56 H56B 108.3
C57 C56 H56B 108.3
H56A C56 H56B 107.4
C56 C57 H57A 109.5
C56 C57 H57B 109.5
H57A C57 H57B 109.5
C56 C57 H57C 109.5
H57A C57 H57C 109.5
H57B C57 H57C 109.5
N12 C58 C59 116.1(3)
N12 C58 H58A 108.3
C59 C58 H58A 108.3
N12 C58 H58B 108.3
C59 C58 H58B 108.3
H58A C58 H58B 107.4
C58 C59 H59A 109.5
C58 C59 H59B 109.5
H59A C59 H59B 109.5
C58 C59 H59C 109.5
H59A C59 H59C 109.5
H59B C59 H59C 109.5
N12 C60 C61 120.8(3)
N12 C60 H60A 107.1
C61 C60 H60A 107.1
N12 C60 H60B 107.1
C61 C60 H60B 107.1
H60A C60 H60B 106.8
C60 C61 H61A 109.5
C60 C61 H61B 109.5
H61A C61 H61B 109.5
C60 C61 H61C 109.5
H61A C61 H61C 109.5
H61B C61 H61C 109.5
N12 C62 C63 115.2(3)
N12 C62 H62A 108.5
C63 C62 H62A 108.5
N12 C62 H62B 108.5
C63 C62 H62B 108.5
H62A C62 H62B 107.5
C62 C63 H63A 109.5
C62 C63 H63B 109.5
H63A C63 H63B 109.5
C62 C63 H63C 109.5
H63A C63 H63C 109.5
H63B C63 H63C 109.5
C5 N1 C1 120.4(3)
C5 N1 Ni1 120.7(2)
C1 N1 Ni1 118.9(2)
C15 N2 C16 117.1(3)
C15 N2 Ni1 113.6(2)
C16 N2 Ni1 129.2(2)
C16 N3 C17 111.5(3)
C6 N4 C7 117.3(3)
C6 N4 Ni1 112.8(2)
C7 N4 Ni1 129.9(2)
C7 N5 C8 110.9(3)
C24 N6 C29 119.1(3)
C24 N6 Ni1 119.9(2)
C29 N6 Ni1 121.1(2)
C39 N7 C40 116.2(3)
C39 N7 Ni1 113.1(2)
C40 N7 Ni1 130.6(2)
C40 N8 C41 110.9(3)
C30 N9 C31 118.3(3)
C30 N9 Ni1 113.3(2)
C31 N9 Ni1 128.2(2)
C31 N10 C32 112.2(3)
C50 N11 C52 113.5(3)
C50 N11 C54 107.6(3)
C52 N11 C54 104.6(3)
C50 N11 C48 112.9(3)
C52 N11 C48 103.4(3)
C54 N11 C48 114.6(3)
C58 N12 C56 108.9(3)
C58 N12 C62 107.7(3)
C56 N12 C62 106.9(3)
C58 N12 C60 109.6(3)
C56 N12 C60 108.0(3)
C62 N12 C60 115.5(3)
C48 C49 H49A 109.5
C48 C49 H49B 109.5
H49A C49 H49B 109.5
C48 C49 H49C 109.5
H49A C49 H49C 109.5
H49B C49 H49C 109.5
C52 C53 H53A 109.5
C52 C53 H53B 109.5
H53A C53 H53B 109.5
C52 C53 H53C 109.5
H53A C53 H53C 109.5
H53B C53 H53C 109.5
C50 C51 H51A 109.5
C50 C51 H51B 109.5
H51A C51 H51B 109.5
C50 C51 H51C 109.5
H51A C51 H51C 109.5
H51B C51 H51C 109.5
N11 C48 C49 110.3(3)
N11 C48 H48A 109.6
C49 C48 H48A 109.6
N11 C48 H48B 109.6
C49 C48 H48B 109.6
H48A C48 H48B 108.1
N11 C50 C51 115.8(3)
N11 C50 H50A 108.3
C51 C50 H50A 108.3
N11 C50 H50B 108.3
C51 C50 H50B 108.3
H50A C50 H50B 107.4
N11 C52 C53 120.3(3)
N11 C52 H52A 107.2
C53 C52 H52A 107.2
N11 C52 H52B 107.2
C53 C52 H52B 107.2
H52A C52 H52B 106.9

loop_
_geom_bond_atom_site_label_1
_geom_bond_atom_site_label_2
_geom_bond_distance
Ni1 N6 1.963(3)
Ni1 N1 1.976(3)
Ni1 N9 2.148(3)
Ni1 N4 2.174(3)
Ni1 N2 2.190(3)
Ni1 N7 2.230(3)
S1 C13 1.731(3)
S1 C7 1.782(3)
S2 C28 1.743(4)
S2 C16 1.809(3)
S3 C46 1.741(4)
S3 C40 1.793(3)
S4 C37 1.748(4)
S4 C31 1.813(4)
O1 C15 1.251(4)
O2 C6 1.232(4)
O3 C39 1.236(4)
O4 C30 1.259(4)
O5 H5B 0.8501
O5 H5C 0.8501
C1 N1 1.342(4)
C1 C2 1.386(4)
C1 C6 1.490(4)
C2 C3 1.364(5)
C2 H2 0.9300
C3 C4 1.369(5)
C3 H3 0.9300
C4 C5 1.370(4)
C4 H4 0.9300
C5 N1 1.324(4)
C5 C15 1.518(4)
C6 N4 1.343(4)
C7 N5 1.294(4)
C7 N4 1.386(4)
C8 C13 1.392(5)
C8 C9 1.392(5)
C8 N5 1.395(4)
C9 C10 1.380(5)
C9 C14 1.517(5)
C10 C11 1.391(5)
C10 H10 0.9300
C11 C12 1.351(5)
C11 H11 0.9300
C12 C13 1.403(5)
C12 H12 0.9300
C14 H14A 0.9600
C14 H14B 0.9600
C14 H14C 0.9600
C15 N2 1.333(4)
C16 N3 1.299(4)
C16 N2 1.357(4)
C17 C28 1.375(5)
C17 N3 1.402(4)
C17 C18 1.423(5)
C18 C19 1.383(5)
C18 C23 1.478(5)
C19 C20 1.363(5)
C19 H19 0.9300
C20 C21 1.336(5)
C20 H20 0.9300
C21 C28 1.397(5)
C21 H21 0.9300
C23 H23A 0.9600
C23 H23B 0.9600
C23 H23C 0.9600
C24 N6 1.328(4)
C24 C25 1.398(5)
C24 C30 1.495(5)
C25 C26 1.367(5)
C25 H25 0.9300
C26 C27 1.366(5)
C26 H26 0.9300
C27 C29 1.375(5)
C27 H27 0.9300
C29 N6 1.349(4)
C29 C39 1.523(5)
C30 N9 1.323(4)
C31 N10 1.280(4)
C31 N9 1.375(4)
C32 C37 1.356(5)
C32 C33 1.364(5)
C32 N10 1.444(4)
C33 C34 1.391(5)
C33 C38 1.493(5)
C34 C35 1.361(5)
C34 H34 0.9300
C35 C36 1.388(5)
C35 H35 0.9300
C36 C37 1.388(5)
C36 H36 0.9300
C38 H38A 0.9600
C38 H38B 0.9600
C38 H38C 0.9600
C39 N7 1.333(4)
C40 N8 1.321(4)
C40 N7 1.373(4)
C41 C42 1.379(5)
C41 C46 1.382(5)
C41 N8 1.401(4)
C42 C43 1.385(5)
C42 C47 1.509(5)
C43 C44 1.368(5)
C43 H43 0.9300
C44 C45 1.386(5)
C44 H44 0.9300
C45 C46 1.388(5)
C45 H45 0.9300
C47 H47A 0.9600
C47 H47B 0.9600
C47 H47C 0.9600
C54 N11 1.495(5)
C54 C55 1.512(5)
C54 H54A 0.9700
C54 H54B 0.9700
C55 H55A 0.9600
C55 H55B 0.9600
C55 H55C 0.9600
C56 N12 1.487(4)
C56 C57 1.528(5)
C56 H56A 0.9700
C56 H56B 0.9700
C57 H57A 0.9600
C57 H57B 0.9600
C57 H57C 0.9600
C58 N12 1.486(4)
C58 C59 1.512(5)
C58 H58A 0.9700
C58 H58B 0.9700
C59 H59A 0.9600
C59 H59B 0.9600
C59 H59C 0.9600
C60 N12 1.488(4)
C60 C61 1.517(5)
C60 H60A 0.9700
C60 H60B 0.9700
C61 H61A 0.9600
C61 H61B 0.9600
C61 H61C 0.9600
C62 N12 1.487(4)
C62 C63 1.522(5)
C62 H62A 0.9700
C62 H62B 0.9700
C63 H63A 0.9600
C63 H63B 0.9600
C63 H63C 0.9600
N11 C50 1.476(5)
N11 C52 1.486(4)
N11 C48 1.495(5)
C49 C48 1.520(5)
C49 H49A 0.9600
C49 H49B 0.9600
C49 H49C 0.9600
C53 C52 1.511(5)
C53 H53A 0.9600
C53 H53B 0.9600
C53 H53C 0.9600
C51 C50 1.514(5)
C51 H51A 0.9600
C51 H51B 0.9600
C51 H51C 0.9600
C48 H48A 0.9700
C48 H48B 0.9700
C50 H50A 0.9700
C50 H50B 0.9700
C52 H52A 0.9700
C52 H52B 0.9700

loop_
_geom_hbond_atom_site_label_D
_geom_hbond_atom_site_label_H
_geom_hbond_atom_site_label_A
_geom_hbond_site_symmetry_A
_geom_hbond_distance_DH
_geom_hbond_distance_HA
_geom_hbond_distance_DA
_geom_hbond_angle_DHA
O5 H5B O2 1_565 0.8500 2.1400 2.900(6) 150.00
C12 H12 O2 3_555 0.9300 2.5200 3.340(4) 147.00
C56 H56B O1 3_665 0.9700 2.2700 3.214(5) 164.00
C57 H57A O3 2_555 0.9600 2.5900 3.392(4) 141.00
C62 H62A S3 2_555 0.9700 2.7800 3.461(4) 128.00
